data_2004637
loop_
_publ_author_name
'Barnes, H. A.'
'Barnes, J. C.'

_publ_section_title
;
 Hydrogen Bonding in 2-Methyl-1,2,3-propanetricarboxylic Acid, Ammonium
 Dihydrogen 1,2,3-Propanetricarboxylate Hemihydrate and Tetraammonium
 1,2,3,4-Butanetetracarboxylate Monohydrate
;
_journal_issue 3
_journal_name_full 'Acta Crystallographica Section C'
_journal_page_first 731
_journal_page_last 736
_journal_paper_doi 10.1107/S0108270195013527
_journal_volume 52
_journal_year 1996
_chemical_formula_iupac 'C7 H10 O6'
_chemical_formula_structural HOOC.CH~2~.C(CH~3~)(COOH).CH~2~.COOH
_chemical_formula_sum 'C7 H10 O6'
_chemical_formula_weight 190.15
_chemical_name_common '\b-methyl tricarballylic acid'
_chemical_name_systematic
;
2-methyl propane-1,2,3-tricarboxylic acid
;
_space_group_IT_number 2
_symmetry_cell_setting triclinic
_symmetry_space_group_name_Hall '-P 1'
_symmetry_space_group_name_H-M 'P -1'
_audit_creation_method SHELXL
_cell_angle_alpha 86.770(5)
_cell_angle_beta 88.663(8)
_cell_angle_gamma 84.456(13)
_cell_formula_units_Z 2
_cell_length_a 6.8350(10)
_cell_length_b 6.995(2)
_cell_length_c 8.5400(10)
_cell_measurement_reflns_used 250
_cell_measurement_temperature 150.0(10)
_cell_measurement_theta_max 25
_cell_measurement_theta_min 2
_cell_volume 405.68(14)
_computing_cell_refinement MADNES
_computing_data_collection 'MADNES (Pflugrath & Messerschmidt, 1991)'
_computing_data_reduction MADNES
_computing_molecular_graphics 'PLATON92 (Spek, 1992a) and PLUTON92 (Spek, 1992b)'
_computing_structure_refinement 'SHELXL93 (Sheldrick, 1993)'
_computing_structure_solution 'SHELXS86 (Sheldrick, 1990)'
_diffrn_ambient_temperature 150.0(10)
_diffrn_measurement_device 'Enraf-Nonius CAD-4 FAST'
_diffrn_measurement_method 'Measurement method: area detector'
_diffrn_radiation_monochromator graphite
_diffrn_radiation_source 'fine-focus sealed tube'
_diffrn_radiation_type MoK\a
_diffrn_radiation_wavelength 0.71069
_diffrn_reflns_av_R_equivalents 0.047
_diffrn_reflns_av_sigmaI/netI 0.2034
_diffrn_reflns_limit_h_max 9
_diffrn_reflns_limit_h_min -6
_diffrn_reflns_limit_k_max 9
_diffrn_reflns_limit_k_min -9
_diffrn_reflns_limit_l_max 11
_diffrn_reflns_limit_l_min -5
_diffrn_reflns_number 2233
_diffrn_reflns_theta_max 30.02
_diffrn_reflns_theta_min 2.39
_exptl_absorpt_coefficient_mu 0.139
_exptl_absorpt_correction_type none
_exptl_crystal_colour colourless
_exptl_crystal_density_diffrn 1.557
_exptl_crystal_density_method 'not measured'
_exptl_crystal_description prism
_exptl_crystal_F_000 200
_exptl_crystal_size_max 0.38
_exptl_crystal_size_mid 0.22
_exptl_crystal_size_min 0.09
_refine_diff_density_max 0.29
_refine_diff_density_min -0.16
_refine_ls_extinction_method none
_refine_ls_goodness_of_fit_all 0.408
_refine_ls_goodness_of_fit_obs 0.404
_refine_ls_hydrogen_treatment refall
_refine_ls_matrix_type full
_refine_ls_number_parameters 161
_refine_ls_number_reflns 1918
_refine_ls_number_restraints 0
_refine_ls_restrained_S_all 0.408
_refine_ls_restrained_S_obs 0.404
_refine_ls_R_factor_all 0.0505
_refine_ls_R_factor_obs 0.036
_refine_ls_shift/esd_max -0.03
_refine_ls_shift/esd_mean 0.006
_refine_ls_structure_factor_coef Fsqd
_refine_ls_weighting_scheme
;
calc w = 1/[\s^2^(F~o~^2^) + (0.0613P)^2^]
where P = (F~o~^2^ + 2F~c~^2^)/3
;
_refine_ls_wR_factor_all 0.117
_refine_ls_wR_factor_obs 0.0896
_reflns_number_observed 1159
_reflns_number_total 1918
_reflns_observed_criterion >2sigma(I)
_cod_data_source_file li1138.cif
_cod_data_source_block bmetca
_cod_database_code 2004637

loop_
_symmetry_equiv_pos_as_xyz
'x, y, z'
'-x, -y, -z'

loop_
_atom_site_aniso_label
_atom_site_aniso_U_11
_atom_site_aniso_U_22
_atom_site_aniso_U_33
_atom_site_aniso_U_12
_atom_site_aniso_U_13
_atom_site_aniso_U_23
C1 0.0215(7) 0.0253(6) 0.0254(7) -0.0029(4) -0.0065(5) -0.0040(5)
C2 0.0188(6) 0.0240(6) 0.0237(6) -0.0061(4) -0.0037(5) -0.0068(5)
C3 0.0218(7) 0.0267(6) 0.0262(7) -0.0057(5) -0.0051(5) -0.0048(5)
C4 0.0245(7) 0.0263(6) 0.0249(6) -0.0094(5) -0.0028(5) -0.0024(5)
O5 0.0299(6) 0.0596(7) 0.0301(6) -0.0181(5) 0.0024(4) -0.0167(5)
O6 0.0221(6) 0.0501(6) 0.0337(6) -0.0026(4) -0.0037(4) -0.0120(5)
C7 0.0241(7) 0.0259(6) 0.0240(7) -0.0067(5) -0.0047(5) -0.0064(5)
O8 0.0474(7) 0.0306(5) 0.0489(7) -0.0165(5) -0.0197(6) -0.0035(5)
O9 0.0601(8) 0.0386(6) 0.0493(8) -0.0150(5) -0.0357(6) -0.0009(5)
C10 0.0226(7) 0.0219(6) 0.0244(6) -0.0058(4) -0.0041(5) -0.0012(5)
O11 0.0253(5) 0.0371(5) 0.0309(6) -0.0057(4) -0.0029(4) -0.0123(4)
O12 0.0279(6) 0.0551(7) 0.0337(6) -0.0216(5) 0.0043(5) -0.0170(5)
C13 0.0242(8) 0.0376(8) 0.0367(9) -0.0037(6) 0.0019(6) -0.0130(7)

loop_
_atom_site_label
_atom_site_occupancy
_atom_site_fract_x
_atom_site_fract_y
_atom_site_fract_z
_atom_site_U_iso_or_equiv
_atom_site_thermal_displace_type
_atom_site_calc_flag
_atom_site_refinement_flags
_atom_site_type_symbol
C1 1 .1967(2) .3353(2) .6032(2) .0238(3) Uani d . C
C2 1 .1897(2) .2685(2) .7781(2) .0216(3) Uani d . C
C3 1 .2329(2) .0478(2) .8059(2) .0245(3) Uani d . C
C4 1 .3707(2) .2607(2) .5077(2) .0247(3) Uani d . C
O5 1 .3580(2) .2059(2) .37627(13) .0385(3) Uani d . O
O6 1 .54112(15) .2619(2) .57612(14) .0349(3) Uani d . O
C7 1 .3354(2) .3672(2) .8718(2) .0241(3) Uani d . C
O8 1 .3482(2) .5444(2) .83800(15) .0411(3) Uani d . O
O9 1 .4260(2) .2743(2) .9811(2) .0481(4) Uani d . O
C10 1 .1006(2) -.0630(2) .7149(2) .0227(3) Uani d . C
O11 1 .14593(14) -0.13538(15) .59178(12) .0305(3) Uani d . O
O12 1 -.0738(2) -.0756(2) .78150(13) .0373(3) Uani d . O
C13 1 -.0159(2) .3405(2) .8419(2) .0324(3) Uani d . C
H11 1 .083(2) .302(2) .5551(19) .025(4) Uiso d . H
H12 1 .191(2) .473(3) .601(2) .036(4) Uiso d . H
H31 1 .213(2) .016(3) .918(2) .036(4) Uiso d . H
H32 1 .366(2) .008(2) .775(2) .027(4) Uiso d . H
H61 1 .634(3) .217(3) .505(3) .062(7) Uiso d . H
H81 .50 .430(7) .596(7) .891(6) .051(8) Uiso d P H
H91 .50 .503(7) .330(7) 1.037(6) .051(8) Uiso d P H
H121 1 -0.153(3) -0.134(3) .713(3) .062(6) Uiso d . H
H131 1 -0.119(3) .288(3) .782(2) .047(5) Uiso d . H
H132 1 -.027(3) .304(3) .953(3) .049(5) Uiso d . H
H133 1 -.040(3) .478(3) .822(2) .047(5) Uiso d . H

loop_
_atom_type_symbol
_atom_type_description
_atom_type_scat_dispersion_real
_atom_type_scat_dispersion_imag
_atom_type_scat_source
C C 0.0033 0.0016 'International Tables Vol C Tables 4.2.6.8 and 6.1.1.4'
H H 0.0000 0.0000 'International Tables Vol C Tables 4.2.6.8 and 6.1.1.4'
O O 0.0106 0.0060 'International Tables Vol C Tables 4.2.6.8 and 6.1.1.4'

loop_
_geom_angle_atom_site_label_1
_geom_angle_atom_site_label_2
_geom_angle_atom_site_label_3
_geom_angle
_geom_angle_publ_flag
C4 C1 C2 117.48(11) yes
C7 C2 C1 111.05(10) yes
C7 C2 C13 105.49(11) yes
C1 C2 C13 106.75(12) yes
C7 C2 C3 108.67(11) yes
C1 C2 C3 112.94(11) yes
C13 C2 C3 111.70(11) yes
C10 C3 C2 112.83(11) yes
O5 C4 O6 122.05(13) yes
O5 C4 C1 123.22(13) yes
O6 C4 C1 114.72(12) yes
O9 C7 O8 123.71(13) yes
O9 C7 C2 119.30(12) yes
O8 C7 C2 116.86(12) yes
O11 C10 O12 121.92(13) yes
O11 C10 C3 124.58(12) yes
O12 C10 C3 113.50(12) yes

loop_
_geom_bond_atom_site_label_1
_geom_bond_atom_site_label_2
_geom_bond_distance
_geom_bond_publ_flag
C1 C4 1.495(2) yes
C1 C2 1.541(2) yes
C2 C7 1.530(2) yes
C2 C13 1.544(2) yes
C2 C3 1.549(2) yes
C3 C10 1.503(2) yes
C4 O5 1.214(2) yes
C4 O6 1.316(2) yes
C7 O9 1.248(2) yes
C7 O8 1.268(2) yes
C10 O11 1.213(2) yes
C10 O12 1.317(2) yes

loop_
_geom_torsion_atom_site_label_1
_geom_torsion_atom_site_label_2
_geom_torsion_atom_site_label_3
_geom_torsion_atom_site_label_4
_geom_torsion
_geom_torsion_publ_flag
C4 C1 C2 C7 73.82(14) yes
C4 C1 C2 C13 -171.69(11) yes
C4 C1 C2 C3 -48.5(2) yes
C7 C2 C3 C10 -178.38(11) ?
C1 C2 C3 C10 -54.7(2) ?
C13 C2 C3 C10 65.7(2) yes
C2 C1 C4 O5 137.20(14) ?
C2 C1 C4 O6 -43.9(2) yes
C1 C2 C7 O9 -142.80(14) ?
C13 C2 C7 O9 101.9(2) ?
C3 C2 C7 O9 -18.0(2) ?
C1 C2 C7 O8 41.0(2) yes
C13 C2 C7 O8 -74.2(2) ?
C3 C2 C7 O8 165.86(13) yes
C2 C3 C10 O11 99.2(2) ?
C2 C3 C10 O12 -80.83(15) yes
